data_1548343
loop_
_publ_author_name
'Congqing Zhu'
'Caixia Yang'
'Yongheng Wang'
'Gan Lin'
'Yuhui Yang'
'Xiaoyong Wang'
'Jun Zhu'
'Xiaoyuan Chen'
'Xin Lu'
'Gang Liu'
'Haiping Xia'

_publ_section_title
;
 CCCCC pentadentate chelates with planar Mobius aromaticity and unique
 properties
;
_journal_name_full 'Science Advances'
_journal_page_first 1601031
_journal_paper_doi 10.1126/sciadv.1601031
_journal_volume 2
_journal_year 2016
_chemical_formula_moiety 'C68 H58 Os P3, B F4, 0.5(C H2 Cl2)'
_chemical_formula_sum 'C68.5 H59 B Cl F4 Os P3'
_chemical_formula_weight 1287.52
_space_group_IT_number 2
_symmetry_cell_setting triclinic
_symmetry_space_group_name_Hall '-P 1'
_symmetry_space_group_name_H-M 'P -1'
_atom_sites_solution_hydrogens geom
_atom_sites_solution_primary direct
_atom_sites_solution_secondary difmap
_cell_angle_alpha 108.68(3)
_cell_angle_beta 96.47(3)
_cell_angle_gamma 96.12(3)
_cell_formula_units_Z 4
_cell_length_a 9.938(2)
_cell_length_b 24.307(5)
_cell_length_c 25.357(5)
_cell_measurement_reflns_used 10019
_cell_measurement_temperature 173(2)
_cell_measurement_theta_max 54.98
_cell_measurement_theta_min 6.04
_cell_volume 5699(2)
_computing_cell_refinement RAPID-AUTO
_computing_data_collection 'RAPID-AUTO (Rigaku Corporation, 1998)'
_computing_data_reduction 'CrystalStructure (Rigaku/MSC and Rigaku Corporation, 2002)'
_computing_molecular_graphics 'XP (Sheldrick, 1993)'
_computing_publication_material SHELXL-97
_computing_structure_refinement 'SHELXL-97 (Sheldrick, 1997)'
_computing_structure_solution 'SHELXS-97 (Sheldrick, 1990)'
_diffrn_ambient_temperature 173(2)
_diffrn_measured_fraction_theta_full 0.970
_diffrn_measured_fraction_theta_max 0.970
_diffrn_measurement_device_type 'Rigaku RAXIS-RAPID'
_diffrn_measurement_method '\w scan'
_diffrn_radiation_monochromator graphite
_diffrn_radiation_source 'fine-focus sealed tube'
_diffrn_radiation_type MoK\a
_diffrn_radiation_wavelength 0.71073
_diffrn_reflns_av_R_equivalents 0.0954
_diffrn_reflns_av_sigmaI/netI 0.0952
_diffrn_reflns_limit_h_max 11
_diffrn_reflns_limit_h_min -11
_diffrn_reflns_limit_k_max 28
_diffrn_reflns_limit_k_min -28
_diffrn_reflns_limit_l_max 30
_diffrn_reflns_limit_l_min -30
_diffrn_reflns_number 61305
_diffrn_reflns_theta_full 25.00
_diffrn_reflns_theta_max 25.00
_diffrn_reflns_theta_min 3.00
_diffrn_standards_decay_% 0
_diffrn_standards_interval_count 0
_diffrn_standards_interval_time 0
_diffrn_standards_number 0
_exptl_absorpt_coefficient_mu 2.425
_exptl_absorpt_correction_T_max 1.0000
_exptl_absorpt_correction_T_min 0.4115
_exptl_absorpt_correction_type multi-scan
_exptl_crystal_colour yellow
_exptl_crystal_density_diffrn 1.501
_exptl_crystal_density_method 'not measured'
_exptl_crystal_description plate
_exptl_crystal_F_000 2596
_exptl_crystal_size_max 0.25
_exptl_crystal_size_mid 0.25
_exptl_crystal_size_min 0.05
_refine_diff_density_max 1.556
_refine_diff_density_min -2.261
_refine_diff_density_rms 0.149
_refine_ls_extinction_method none
_refine_ls_goodness_of_fit_ref 1.013
_refine_ls_hydrogen_treatment constr
_refine_ls_matrix_type full
_refine_ls_number_parameters 1414
_refine_ls_number_reflns 19461
_refine_ls_number_restraints 0
_refine_ls_restrained_S_all 1.013
_refine_ls_R_factor_all 0.0796
_refine_ls_R_factor_gt 0.0494
_refine_ls_shift/su_max 0.002
_refine_ls_shift/su_mean 0.000
_refine_ls_structure_factor_coef Fsqd
_refine_ls_weighting_details 'calc w=1/[\s^2^(Fo^2^)+(0.0478P)^2^+0.0000P] where P=(Fo^2^+2Fc^2^)/3'
_refine_ls_weighting_scheme calc
_refine_ls_wR_factor_gt 0.0993
_refine_ls_wR_factor_ref 0.1086
_reflns_number_gt 13930
_reflns_number_total 19461
_reflns_threshold_expression >2sigma(I)
_cod_depositor_comments
;

2019-01-13
Z value and formula fixed to values more according to usual
chemical conventions.                 miguel
;
_cod_original_formula_sum 'C137 H118 B2 Cl2 F8 Os2 P6'
_cod_original_formula_weight 2575.05
_cod_original_formula_moiety '2(C68 H58 Os P3),2(BF4),CH2Cl2'
_cod_original_formula_units_Z 2
_cod_data_source_file 2e.cif
_cod_data_source_block 1
_cod_database_code 1548343

loop_
_symmetry_equiv_pos_as_xyz
'x, y, z'
'-x, -y, -z'

loop_
_atom_site_label
_atom_site_type_symbol
_atom_site_fract_x
_atom_site_fract_y
_atom_site_fract_z
_atom_site_U_iso_or_equiv
_atom_site_adp_type
_atom_site_occupancy
_atom_site_symmetry_multiplicity
_atom_site_calc_flag
_atom_site_refinement_flags
_atom_site_disorder_assembly
_atom_site_disorder_group
Os1 Os 1.44137(2) 0.848644(9) 0.752161(9) 0.02334(7) Uani 1 1 d . . .
P1 P 1.47353(16) 0.90235(7) 0.85254(6) 0.0288(4) Uani 1 1 d . . .
P2 P 1.43790(16) 0.79972(6) 0.65290(6) 0.0275(4) Uani 1 1 d . . .
P3 P 1.41067(17) 1.02347(7) 0.71086(6) 0.0303(4) Uani 1 1 d . . .
C1 C 1.3643(6) 0.9172(2) 0.73351(19) 0.0266(14) Uani 1 1 d . . .
H1A H 1.2707 0.9186 0.7292 0.032 Uiso 1 1 calc R . .
C2 C 1.4564(6) 0.9609(2) 0.7276(2) 0.0278(14) Uani 1 1 d . . .
C3 C 1.5982(6) 0.9530(2) 0.7350(2) 0.0270(14) Uani 1 1 d . . .
H3A H 1.6702 0.9786 0.7314 0.032 Uiso 1 1 calc R . .
C4 C 1.6147(5) 0.9034(2) 0.7480(2) 0.0233(13) Uani 1 1 d . . .
C5 C 1.7436(6) 0.8842(3) 0.7579(2) 0.0328(15) Uani 1 1 d . . .
H5A H 1.8267 0.9050 0.7567 0.039 Uiso 1 1 calc R . .
C6 C 1.7341(6) 0.8330(3) 0.7692(2) 0.0309(15) Uani 1 1 d . . .
H6A H 1.8118 0.8166 0.7759 0.037 Uiso 1 1 calc R . .
C7 C 1.5993(6) 0.8052(2) 0.7705(2) 0.0259(14) Uani 1 1 d . . .
C8 C 1.5960(6) 0.7516(2) 0.7830(2) 0.0310(15) Uani 1 1 d . . .
H8A H 1.6797 0.7392 0.7897 0.037 Uiso 1 1 calc R . .
C9 C 1.4824(7) 0.7173(3) 0.7860(2) 0.0309(15) Uani 1 1 d . . .
C10 C 1.3476(6) 0.7305(3) 0.7746(2) 0.0346(16) Uani 1 1 d . . .
H10A H 1.2722 0.7058 0.7771 0.041 Uiso 1 1 calc R . .
C11 C 1.3280(6) 0.7788(2) 0.7601(2) 0.0277(14) Uani 1 1 d . . .
C12 C 1.2273(7) 0.8081(3) 0.7432(3) 0.0413(17) Uani 1 1 d . . .
H12B H 1.1872 0.7885 0.7036 0.050 Uiso 1 1 calc R . .
C13 C 1.4938(7) 0.6628(3) 0.8007(3) 0.0425(17) Uani 1 1 d . . .
H13A H 1.5886 0.6586 0.8074 0.064 Uiso 1 1 calc R . .
H13B H 1.4462 0.6292 0.7701 0.064 Uiso 1 1 calc R . .
H13C H 1.4539 0.6656 0.8341 0.064 Uiso 1 1 calc R . .
C14 C 1.1223(7) 0.8335(3) 0.7780(3) 0.060(2) Uani 1 1 d . . .
H14A H 1.0372 0.8070 0.7654 0.089 Uiso 1 1 calc R . .
H14C H 1.1091 0.8706 0.7741 0.089 Uiso 1 1 calc R . .
H14E H 1.1532 0.8390 0.8169 0.089 Uiso 1 1 calc R . .
C111 C 1.6541(6) 0.9253(3) 0.8841(2) 0.0349(16) Uani 1 1 d . . .
C112 C 1.7288(7) 0.8957(3) 0.9134(3) 0.0520(19) Uani 1 1 d . . .
H11D H 1.6847 0.8629 0.9193 0.062 Uiso 1 1 calc R . .
C113 C 1.8639(9) 0.9137(4) 0.9332(3) 0.075(3) Uani 1 1 d . . .
H11G H 1.9107 0.8925 0.9520 0.090 Uiso 1 1 calc R . .
C114 C 1.9344(8) 0.9623(4) 0.9266(3) 0.072(3) Uani 1 1 d . . .
H11F H 2.0272 0.9742 0.9407 0.087 Uiso 1 1 calc R . .
C115 C 1.8635(7) 0.9926(3) 0.8985(3) 0.052(2) Uani 1 1 d . . .
H11C H 1.9083 1.0259 0.8939 0.063 Uiso 1 1 calc R . .
C116 C 1.7276(7) 0.9741(3) 0.8773(3) 0.0416(17) Uani 1 1 d . . .
H11B H 1.6825 0.9949 0.8576 0.050 Uiso 1 1 calc R . .
C121 C 1.4005(6) 0.8655(3) 0.8979(2) 0.0370(16) Uani 1 1 d . . .
C122 C 1.3001(7) 0.8873(3) 0.9298(3) 0.057(2) Uani 1 1 d . . .
H12K H 1.2697 0.9217 0.9284 0.068 Uiso 1 1 calc R . .
C123 C 1.2448(8) 0.8589(4) 0.9636(3) 0.071(3) Uani 1 1 d . . .
H12L H 1.1780 0.8744 0.9844 0.085 Uiso 1 1 calc R . .
C124 C 1.2883(9) 0.8078(4) 0.9666(3) 0.070(2) Uani 1 1 d . . .
H12I H 1.2511 0.7885 0.9892 0.084 Uiso 1 1 calc R . .
C125 C 1.3866(8) 0.7859(3) 0.9360(3) 0.051(2) Uani 1 1 d . . .
H12J H 1.4175 0.7519 0.9385 0.062 Uiso 1 1 calc R . .
C126 C 1.4416(7) 0.8134(3) 0.9013(2) 0.0414(17) Uani 1 1 d . . .
H12E H 1.5067 0.7969 0.8800 0.050 Uiso 1 1 calc R . .
C131 C 1.4085(7) 0.9732(3) 0.8790(2) 0.0351(16) Uani 1 1 d . . .
C132 C 1.4720(8) 1.0163(3) 0.9298(3) 0.053(2) Uani 1 1 d . . .
H13I H 1.5529 1.0110 0.9487 0.063 Uiso 1 1 calc R . .
C133 C 1.4150(9) 1.0661(3) 0.9519(3) 0.068(3) Uani 1 1 d . . .
H13J H 1.4584 1.0947 0.9854 0.082 Uiso 1 1 calc R . .
C134 C 1.2942(9) 1.0743(3) 0.9249(3) 0.071(3) Uani 1 1 d . . .
H13L H 1.2562 1.1082 0.9401 0.086 Uiso 1 1 calc R . .
C135 C 1.2306(8) 1.0321(3) 0.8757(3) 0.052(2) Uani 1 1 d . . .
H13K H 1.1479 1.0370 0.8579 0.063 Uiso 1 1 calc R . .
C136 C 1.2886(7) 0.9820(3) 0.8521(3) 0.0431(17) Uani 1 1 d . . .
H13D H 1.2462 0.9543 0.8179 0.052 Uiso 1 1 calc R . .
C211 C 1.6060(6) 0.7958(3) 0.6300(2) 0.0338(15) Uani 1 1 d . . .
C212 C 1.6752(6) 0.8446(3) 0.6226(2) 0.0376(16) Uani 1 1 d . . .
H21B H 1.6374 0.8793 0.6322 0.045 Uiso 1 1 calc R . .
C213 C 1.7971(7) 0.8444(3) 0.6019(3) 0.053(2) Uani 1 1 d . . .
H21E H 1.8404 0.8781 0.5976 0.064 Uiso 1 1 calc R . .
C214 C 1.8542(7) 0.7938(3) 0.5879(3) 0.052(2) Uani 1 1 d . . .
H21A H 1.9348 0.7926 0.5724 0.062 Uiso 1 1 calc R . .
C215 C 1.7927(7) 0.7449(3) 0.5965(3) 0.0493(19) Uani 1 1 d . . .
H21C H 1.8326 0.7108 0.5875 0.059 Uiso 1 1 calc R . .
C216 C 1.6700(6) 0.7461(3) 0.6188(2) 0.0370(16) Uani 1 1 d . . .
H21D H 1.6311 0.7133 0.6262 0.044 Uiso 1 1 calc R . .
C221 C 1.3519(6) 0.7230(2) 0.6263(2) 0.0276(14) Uani 1 1 d . . .
C222 C 1.2399(6) 0.7033(3) 0.5831(2) 0.0380(16) Uani 1 1 d . . .
H22C H 1.2060 0.7296 0.5671 0.046 Uiso 1 1 calc R . .
C223 C 1.1787(7) 0.6452(3) 0.5637(3) 0.052(2) Uani 1 1 d . . .
H22D H 1.1032 0.6327 0.5353 0.062 Uiso 1 1 calc R . .
C224 C 1.2295(7) 0.6056(3) 0.5866(3) 0.0488(19) Uani 1 1 d . . .
H22E H 1.1886 0.5665 0.5734 0.059 Uiso 1 1 calc R . .
C225 C 1.3394(7) 0.6240(3) 0.6286(3) 0.0460(18) Uani 1 1 d . . .
H22B H 1.3741 0.5974 0.6438 0.055 Uiso 1 1 calc R . .
C226 C 1.3998(6) 0.6826(3) 0.6485(2) 0.0376(16) Uani 1 1 d . . .
H22A H 1.4741 0.6949 0.6775 0.045 Uiso 1 1 calc R . .
C231 C 1.3502(6) 0.8276(2) 0.6012(2) 0.0301(14) Uani 1 1 d . . .
C232 C 1.3947(7) 0.8201(3) 0.5491(2) 0.0372(16) Uani 1 1 d . . .
H23C H 1.4736 0.8034 0.5417 0.045 Uiso 1 1 calc R . .
C233 C 1.3222(7) 0.8373(3) 0.5083(3) 0.0483(19) Uani 1 1 d . . .
H23D H 1.3532 0.8326 0.4740 0.058 Uiso 1 1 calc R . .
C234 C 1.2050(7) 0.8613(3) 0.5186(3) 0.0454(18) Uani 1 1 d . . .
H23E H 1.1570 0.8732 0.4915 0.054 Uiso 1 1 calc R . .
C235 C 1.1584(6) 0.8679(3) 0.5693(3) 0.0391(17) Uani 1 1 d . . .
H23B H 1.0786 0.8840 0.5762 0.047 Uiso 1 1 calc R . .
C236 C 1.2300(6) 0.8507(2) 0.6096(2) 0.0304(15) Uani 1 1 d . . .
H23A H 1.1966 0.8548 0.6432 0.036 Uiso 1 1 calc R . .
C311 C 1.2305(6) 1.0151(2) 0.6861(3) 0.0349(15) Uani 1 1 d . . .
C312 C 1.1825(7) 1.0155(3) 0.6325(3) 0.0480(19) Uani 1 1 d . . .
H31A H 1.2439 1.0203 0.6087 0.058 Uiso 1 1 calc R . .
C313 C 1.0428(9) 1.0089(3) 0.6149(4) 0.065(3) Uani 1 1 d . . .
H31E H 1.0100 1.0091 0.5791 0.078 Uiso 1 1 calc R . .
C314 C 0.9534(9) 1.0021(3) 0.6503(4) 0.072(3) Uani 1 1 d . . .
H31B H 0.8596 0.9965 0.6380 0.086 Uiso 1 1 calc R . .
C315 C 1.0000(8) 1.0034(3) 0.7035(4) 0.058(2) Uani 1 1 d . . .
H31D H 0.9374 0.9991 0.7271 0.070 Uiso 1 1 calc R . .
C316 C 1.1376(7) 1.0109(3) 0.7227(3) 0.0493(19) Uani 1 1 d . . .
H31C H 1.1687 1.0131 0.7595 0.059 Uiso 1 1 calc R . .
C321 C 1.5043(6) 1.0320(3) 0.6568(2) 0.0341(15) Uani 1 1 d . . .
C322 C 1.5064(7) 0.9822(3) 0.6108(2) 0.0388(16) Uani 1 1 d . . .
H32A H 1.4615 0.9460 0.6094 0.047 Uiso 1 1 calc R . .
C323 C 1.5746(7) 0.9858(3) 0.5672(3) 0.0453(18) Uani 1 1 d . . .
H32C H 1.5738 0.9526 0.5360 0.054 Uiso 1 1 calc R . .
C324 C 1.6440(7) 1.0396(3) 0.5705(3) 0.053(2) Uani 1 1 d . . .
H32E H 1.6917 1.0424 0.5418 0.063 Uiso 1 1 calc R . .
C325 C 1.6429(8) 1.0891(3) 0.6163(3) 0.059(2) Uani 1 1 d . . .
H32D H 1.6887 1.1251 0.6180 0.071 Uiso 1 1 calc R . .
C326 C 1.5739(7) 1.0851(3) 0.6596(3) 0.0455(18) Uani 1 1 d . . .
H32B H 1.5745 1.1184 0.6906 0.055 Uiso 1 1 calc R . .
C331 C 1.4512(6) 1.0882(2) 0.7722(2) 0.0336(15) Uani 1 1 d . . .
C332 C 1.5529(8) 1.0912(3) 0.8159(3) 0.056(2) Uani 1 1 d . . .
H33E H 1.6027 1.0603 0.8125 0.068 Uiso 1 1 calc R . .
C333 C 1.5806(9) 1.1399(3) 0.8644(3) 0.072(3) Uani 1 1 d . . .
H33B H 1.6494 1.1417 0.8933 0.086 Uiso 1 1 calc R . .
C334 C 1.5068(9) 1.1856(3) 0.8701(3) 0.060(2) Uani 1 1 d . . .
H33D H 1.5238 1.2177 0.9032 0.072 Uiso 1 1 calc R . .
C335 C 1.4081(8) 1.1837(3) 0.8269(3) 0.058(2) Uani 1 1 d . . .
H33C H 1.3602 1.2152 0.8305 0.070 Uiso 1 1 calc R . .
C336 C 1.3790(7) 1.1352(3) 0.7778(3) 0.0458(18) Uani 1 1 d . . .
H33A H 1.3114 1.1341 0.7488 0.055 Uiso 1 1 calc R . .
Os2 Os 1.15313(2) 0.505393(10) 1.261530(9) 0.02509(8) Uani 1 1 d . . .
P4 P 1.20670(16) 0.55366(7) 1.36270(6) 0.0282(4) Uani 1 1 d . . .
P5 P 1.09704(16) 0.45734(7) 1.16116(6) 0.0290(4) Uani 1 1 d . . .
P6 P 1.20431(18) 0.68765(7) 1.23109(7) 0.0345(4) Uani 1 1 d . . .
C21 C 1.2351(6) 0.5820(2) 1.2498(2) 0.0272(14) Uani 1 1 d . . .
H21F H 1.3277 0.5892 1.2475 0.033 Uiso 1 1 calc R . .
C22 C 1.1509(6) 0.6219(2) 1.2454(2) 0.0309(15) Uani 1 1 d . . .
C23 C 1.0114(6) 0.6053(2) 1.2498(2) 0.0318(15) Uani 1 1 d . . .
H23F H 0.9436 0.6285 1.2478 0.038 Uiso 1 1 calc R . .
C24 C 0.9876(6) 0.5528(3) 1.2571(2) 0.0302(15) Uani 1 1 d . . .
C25 C 0.8569(6) 0.5233(3) 1.2586(2) 0.0398(17) Uani 1 1 d . . .
H25A H 0.7765 0.5389 1.2540 0.048 Uiso 1 1 calc R . .
C26 C 0.8576(7) 0.4715(3) 1.2669(2) 0.0403(17) Uani 1 1 d . . .
H26A H 0.7777 0.4485 1.2681 0.048 Uiso 1 1 calc R . .
C27 C 0.9917(6) 0.4538(2) 1.2740(2) 0.0276(14) Uani 1 1 d . . .
C28 C 0.9885(7) 0.4025(3) 1.2905(2) 0.0391(16) Uani 1 1 d . . .
H28A H 0.9053 0.3871 1.2975 0.047 Uiso 1 1 calc R . .
C29 C 1.0970(7) 0.3749(3) 1.2965(2) 0.0384(16) Uani 1 1 d . . .
C30 C 1.2268(7) 0.3920(3) 1.2856(2) 0.0352(16) Uani 1 1 d . . .
H30A H 1.2955 0.3695 1.2884 0.042 Uiso 1 1 calc R . .
C31 C 1.2553(6) 0.4405(3) 1.2710(2) 0.0267(14) Uani 1 1 d . . .
C32 C 1.3525(6) 0.4728(2) 1.2522(2) 0.0301(14) Uani 1 1 d . . .
H32F H 1.3597 0.4530 1.2126 0.036 Uiso 1 1 calc R . .
C33 C 1.0786(8) 0.3226(3) 1.3162(3) 0.065(2) Uani 1 1 d . . .
H33F H 0.9856 0.3154 1.3222 0.098 Uiso 1 1 calc R . .
H33G H 1.1393 0.3305 1.3509 0.098 Uiso 1 1 calc R . .
H33H H 1.0992 0.2887 1.2881 0.098 Uiso 1 1 calc R . .
C34 C 1.4879(6) 0.5070(3) 1.2855(3) 0.0444(18) Uani 1 1 d . . .
H34A H 1.5598 0.4843 1.2745 0.067 Uiso 1 1 calc R . .
H34B H 1.4856 0.5151 1.3250 0.067 Uiso 1 1 calc R . .
H34C H 1.5045 0.5433 1.2782 0.067 Uiso 1 1 calc R . .
C411 C 1.0805(7) 0.5997(3) 1.3944(2) 0.0384(16) Uani 1 1 d . . .
C412 C 1.1174(7) 0.6609(3) 1.4218(2) 0.0431(18) Uani 1 1 d . . .
H41A H 1.2066 0.6786 1.4240 0.052 Uiso 1 1 calc R . .
C413 C 1.0217(9) 0.6948(3) 1.4453(3) 0.057(2) Uani 1 1 d . . .
H41E H 1.0473 0.7348 1.4644 0.068 Uiso 1 1 calc R . .
C414 C 0.8897(8) 0.6692(4) 1.4402(3) 0.062(2) Uani 1 1 d . . .
H41C H 0.8258 0.6923 1.4558 0.075 Uiso 1 1 calc R . .
C415 C 0.8493(7) 0.6108(4) 1.4130(3) 0.053(2) Uani 1 1 d . . .
H41B H 0.7582 0.5946 1.4092 0.064 Uiso 1 1 calc R . .
C416 C 0.9447(7) 0.5748(3) 1.3906(2) 0.0447(18) Uani 1 1 d . . .
H41D H 0.9177 0.5345 1.3733 0.054 Uiso 1 1 calc R . .
C421 C 1.2248(6) 0.5037(3) 1.4036(2) 0.0305(14) Uani 1 1 d . . .
C422 C 1.3456(7) 0.4806(3) 1.4067(3) 0.0442(17) Uani 1 1 d . . .
H42A H 1.4130 0.4891 1.3867 0.053 Uiso 1 1 calc R . .
C423 C 1.3689(8) 0.4448(3) 1.4392(3) 0.0490(19) Uani 1 1 d . . .
H42C H 1.4507 0.4295 1.4402 0.059 Uiso 1 1 calc R . .
C424 C 1.2710(7) 0.4319(3) 1.4698(3) 0.0459(18) Uani 1 1 d . . .
H42E H 1.2864 0.4086 1.4920 0.055 Uiso 1 1 calc R . .
C425 C 1.1508(7) 0.4542(3) 1.4666(3) 0.0454(18) Uani 1 1 d . . .
H42D H 1.0829 0.4451 1.4861 0.055 Uiso 1 1 calc R . .
C426 C 1.1286(7) 0.4899(3) 1.4349(3) 0.0397(16) Uani 1 1 d . . .
H42B H 1.0468 0.5053 1.4344 0.048 Uiso 1 1 calc R . .
C431 C 1.3611(6) 0.6070(3) 1.3979(2) 0.0324(15) Uani 1 1 d . . .
C432 C 1.4261(7) 0.6426(3) 1.3726(3) 0.0481(19) Uani 1 1 d . . .
H43A H 1.4043 0.6346 1.3340 0.058 Uiso 1 1 calc R . .
C433 C 1.5246(7) 0.6905(3) 1.4049(3) 0.0506(19) Uani 1 1 d . . .
H43E H 1.5667 0.7147 1.3877 0.061 Uiso 1 1 calc R . .
C434 C 1.5602(7) 0.7025(3) 1.4617(3) 0.0465(19) Uani 1 1 d . . .
H43C H 1.6251 0.7347 1.4829 0.056 Uiso 1 1 calc R . .
C435 C 1.4998(7) 0.6668(3) 1.4866(3) 0.0480(19) Uani 1 1 d . . .
H43D H 1.5248 0.6743 1.5249 0.058 Uiso 1 1 calc R . .
C436 C 1.4019(7) 0.6198(3) 1.4556(2) 0.0432(17) Uani 1 1 d . . .
H43B H 1.3618 0.5958 1.4735 0.052 Uiso 1 1 calc R . .
C511 C 1.1323(6) 0.3820(3) 1.1354(2) 0.0339(15) Uani 1 1 d . . .
C512 C 1.0726(7) 0.3407(3) 1.1564(3) 0.0429(18) Uani 1 1 d . . .
H51A H 1.0199 0.3527 1.1849 0.051 Uiso 1 1 calc R . .
C513 C 1.0895(8) 0.2820(3) 1.1359(3) 0.058(2) Uani 1 1 d . . .
H51B H 1.0472 0.2551 1.1502 0.069 Uiso 1 1 calc R . .
C514 C 1.1691(9) 0.2636(3) 1.0942(3) 0.065(2) Uani 1 1 d . . .
H51E H 1.1803 0.2243 1.0802 0.078 Uiso 1 1 calc R . .
C515 C 1.2319(8) 0.3040(3) 1.0737(3) 0.060(2) Uani 1 1 d . . .
H51D H 1.2867 0.2918 1.0460 0.072 Uiso 1 1 calc R . .
C516 C 1.2146(6) 0.3630(3) 1.0938(2) 0.0384(17) Uani 1 1 d . . .
H51C H 1.2579 0.3898 1.0795 0.046 Uiso 1 1 calc R . .
C521 C 1.1847(6) 0.4905(2) 1.1167(2) 0.0319(15) Uani 1 1 d . . .
C522 C 1.1229(7) 0.4823(3) 1.0614(2) 0.0427(17) Uani 1 1 d . . .
H52A H 1.0346 0.4618 1.0482 0.051 Uiso 1 1 calc R . .
C523 C 1.1917(8) 0.5043(3) 1.0269(3) 0.055(2) Uani 1 1 d . . .
H52E H 1.1485 0.4991 0.9908 0.066 Uiso 1 1 calc R . .
C524 C 1.3239(8) 0.5340(3) 1.0446(3) 0.053(2) Uani 1 1 d . . .
H52C H 1.3696 0.5492 1.0211 0.063 Uiso 1 1 calc R . .
C525 C 1.3865(7) 0.5407(3) 1.0981(3) 0.0478(18) Uani 1 1 d . . .
H52D H 1.4759 0.5602 1.1105 0.057 Uiso 1 1 calc R . .
C526 C 1.3191(7) 0.5190(3) 1.1334(3) 0.0389(16) Uani 1 1 d . . .
H52B H 1.3642 0.5235 1.1690 0.047 Uiso 1 1 calc R . .
C531 C 0.9168(6) 0.4508(3) 1.1317(2) 0.0327(15) Uani 1 1 d . . .
C532 C 0.8261(7) 0.3987(3) 1.1133(2) 0.0417(17) Uani 1 1 d . . .
H53E H 0.8567 0.3642 1.1145 0.050 Uiso 1 1 calc R . .
C533 C 0.6901(7) 0.3978(3) 1.0934(3) 0.0521(19) Uani 1 1 d . . .
H53D H 0.6299 0.3627 1.0818 0.062 Uiso 1 1 calc R . .
C534 C 0.6426(7) 0.4478(3) 1.0904(3) 0.0493(19) Uani 1 1 d . . .
H53B H 0.5509 0.4469 1.0773 0.059 Uiso 1 1 calc R . .
C535 C 0.7339(7) 0.4998(3) 1.1073(3) 0.0454(18) Uani 1 1 d . . .
H53C H 0.7037 0.5340 1.1048 0.054 Uiso 1 1 calc R . .
C536 C 0.8688(6) 0.5011(3) 1.1276(2) 0.0374(16) Uani 1 1 d . . .
H53A H 0.9289 0.5363 1.1389 0.045 Uiso 1 1 calc R . .
C611 C 1.3866(7) 0.7077(3) 1.2484(3) 0.0394(17) Uani 1 1 d . . .
C612 C 1.4713(7) 0.6744(3) 1.2149(3) 0.0487(18) Uani 1 1 d . . .
H61B H 1.4329 0.6425 1.1831 0.058 Uiso 1 1 calc R . .
C613 C 1.6109(8) 0.6885(4) 1.2288(4) 0.068(2) Uani 1 1 d . . .
H61D H 1.6667 0.6662 1.2063 0.081 Uiso 1 1 calc R . .
C614 C 1.6690(9) 0.7355(5) 1.2757(4) 0.086(3) Uani 1 1 d . . .
H61E H 1.7639 0.7449 1.2849 0.103 Uiso 1 1 calc R . .
C615 C 1.5880(10) 0.7684(4) 1.3087(3) 0.070(3) Uani 1 1 d . . .
H61C H 1.6280 0.8000 1.3404 0.084 Uiso 1 1 calc R . .
C616 C 1.4478(8) 0.7555(3) 1.2957(3) 0.053(2) Uani 1 1 d . . .
H61A H 1.3935 0.7787 1.3183 0.064 Uiso 1 1 calc R . .
C621 C 1.1493(7) 0.6790(3) 1.1584(2) 0.0357(16) Uani 1 1 d . . .
C622 C 1.0138(7) 0.6572(3) 1.1353(3) 0.0468(18) Uani 1 1 d . . .
H62C H 0.9529 0.6479 1.1576 0.056 Uiso 1 1 calc R . .
C623 C 0.9673(9) 0.6488(3) 1.0787(3) 0.061(2) Uani 1 1 d . . .
H62B H 0.8756 0.6348 1.0634 0.073 Uiso 1 1 calc R . .
C624 C 1.0594(9) 0.6615(3) 1.0459(3) 0.060(2) Uani 1 1 d . . .
H62E H 1.0300 0.6547 1.0079 0.073 Uiso 1 1 calc R . .
C625 C 1.1905(9) 0.6835(3) 1.0679(3) 0.064(2) Uani 1 1 d . . .
H62A H 1.2503 0.6929 1.0453 0.077 Uiso 1 1 calc R . .
C626 C 1.2382(7) 0.6923(3) 1.1241(3) 0.0468(18) Uani 1 1 d . . .
H62D H 1.3298 0.7071 1.1388 0.056 Uiso 1 1 calc R . .
C631 C 1.1261(6) 0.7460(3) 1.2737(2) 0.0360(16) Uani 1 1 d . . .
C632 C 1.0967(7) 0.7923(3) 1.2557(3) 0.053(2) Uani 1 1 d . . .
H63E H 1.1187 0.7940 1.2216 0.064 Uiso 1 1 calc R . .
C633 C 1.0333(8) 0.8364(3) 1.2900(3) 0.064(2) Uani 1 1 d . . .
H63C H 1.0120 0.8672 1.2780 0.077 Uiso 1 1 calc R . .
C634 C 1.0028(8) 0.8346(3) 1.3403(3) 0.060(2) Uani 1 1 d . . .
H63B H 0.9631 0.8648 1.3629 0.072 Uiso 1 1 calc R . .
C635 C 1.0297(7) 0.7890(3) 1.3581(3) 0.0514(19) Uani 1 1 d . . .
H63D H 1.0060 0.7875 1.3921 0.062 Uiso 1 1 calc R . .
C636 C 1.0925(7) 0.7447(3) 1.3253(3) 0.0465(18) Uani 1 1 d . . .
H63A H 1.1123 0.7140 1.3378 0.056 Uiso 1 1 calc R . .
C1S C 1.0355(10) 0.1873(4) 0.8913(3) 0.084(3) Uani 1 1 d . . .
H1SA H 0.9896 0.2187 0.8857 0.101 Uiso 1 1 calc R . .
H1SB H 1.1330 0.1983 0.8928 0.101 Uiso 1 1 calc R . .
Cl1B Cl 1.0069(3) 0.17984(12) 0.95465(9) 0.0924(8) Uani 1 1 d . . .
Cl1A Cl 0.9789(3) 0.12480(11) 0.83581(10) 0.1125(11) Uani 1 1 d . . .
B1 B 0.3923(11) 0.3287(5) 0.9458(6) 0.097(5) Uani 1 1 d . . .
F4 F 0.5007(8) 0.3060(3) 0.9786(3) 0.175(4) Uani 1 1 d . . .
F3 F 0.4498(9) 0.3319(3) 0.9079(3) 0.173(4) Uani 1 1 d . . .
F2 F 0.2908(5) 0.2815(2) 0.9318(2) 0.1056(19) Uani 1 1 d . . .
F1 F 0.3675(5) 0.3742(2) 0.98637(19) 0.0875(16) Uani 1 1 d . . .
B2 B 0.7727(12) 0.8697(5) 0.4644(4) 0.067(3) Uani 1 1 d . . .
F5 F 0.7576(6) 0.8806(2) 0.4144(2) 0.1007(18) Uani 1 1 d . . .
F6 F 0.6457(6) 0.8542(2) 0.4751(2) 0.1113(19) Uani 1 1 d . . .
F7 F 0.8368(7) 0.8215(3) 0.4579(3) 0.140(3) Uani 1 1 d . . .
F8 F 0.8375(7) 0.9157(3) 0.5055(3) 0.159(3) Uani 1 1 d . . .

loop_
_atom_site_aniso_label
_atom_site_aniso_U_11
_atom_site_aniso_U_22
_atom_site_aniso_U_33
_atom_site_aniso_U_23
_atom_site_aniso_U_13
_atom_site_aniso_U_12
Os1 0.02225(15) 0.02185(13) 0.02511(13) 0.00641(10) 0.00492(9) 0.00330(10)
P1 0.0349(10) 0.0250(8) 0.0266(8) 0.0065(7) 0.0082(7) 0.0085(7)
P2 0.0271(9) 0.0224(8) 0.0297(9) 0.0051(7) 0.0051(6) 0.0005(7)
P3 0.0344(10) 0.0244(8) 0.0312(9) 0.0090(7) 0.0026(7) 0.0043(7)
C1 0.018(3) 0.044(4) 0.011(3) 0.001(3) -0.003(2) 0.004(3)
C2 0.029(4) 0.026(3) 0.022(3) 0.001(3) 0.001(2) 0.000(3)
C3 0.026(4) 0.020(3) 0.040(4) 0.018(3) 0.007(3) -0.003(3)
C4 0.015(3) 0.028(3) 0.027(3) 0.009(3) 0.006(2) 0.001(3)
C5 0.026(4) 0.034(4) 0.034(4) 0.005(3) 0.007(3) 0.000(3)
C6 0.025(4) 0.032(4) 0.034(4) 0.010(3) 0.003(3) 0.005(3)
C7 0.050(4) 0.016(3) 0.012(3) 0.006(2) 0.002(2) 0.009(3)
C8 0.041(4) 0.022(3) 0.029(3) 0.004(3) 0.004(3) 0.014(3)
C9 0.045(4) 0.028(3) 0.017(3) 0.003(3) 0.009(3) 0.006(3)
C10 0.037(4) 0.031(4) 0.028(3) 0.001(3) 0.008(3) -0.002(3)
C11 0.033(4) 0.022(3) 0.030(3) 0.008(3) 0.013(3) 0.008(3)
C12 0.048(5) 0.026(3) 0.055(4) 0.017(3) 0.028(3) -0.004(3)
C13 0.050(5) 0.030(4) 0.053(4) 0.019(3) 0.014(3) 0.009(3)
C14 0.039(5) 0.060(5) 0.074(6) 0.015(4) 0.011(4) 0.004(4)
C111 0.041(4) 0.030(4) 0.027(3) 0.003(3) -0.005(3) 0.006(3)
C112 0.046(5) 0.042(4) 0.070(5) 0.028(4) -0.002(4) 0.000(4)
C113 0.060(6) 0.072(6) 0.093(7) 0.045(5) -0.029(5) -0.003(5)
C114 0.048(6) 0.073(6) 0.085(6) 0.034(5) -0.029(4) -0.019(5)
C115 0.043(5) 0.042(4) 0.066(5) 0.020(4) -0.005(4) -0.014(4)
C116 0.043(5) 0.033(4) 0.045(4) 0.010(3) 0.001(3) 0.005(3)
C121 0.038(4) 0.042(4) 0.033(4) 0.015(3) 0.011(3) 0.001(3)
C122 0.062(6) 0.072(5) 0.060(5) 0.040(4) 0.031(4) 0.032(4)
C123 0.077(7) 0.099(7) 0.070(6) 0.054(5) 0.049(5) 0.036(6)
C124 0.089(7) 0.080(6) 0.055(5) 0.038(5) 0.032(5) 0.000(5)
C125 0.086(6) 0.036(4) 0.035(4) 0.014(3) 0.014(4) 0.007(4)
C126 0.050(5) 0.037(4) 0.032(4) 0.005(3) 0.010(3) 0.001(3)
C131 0.051(5) 0.037(4) 0.023(3) 0.012(3) 0.007(3) 0.020(3)
C132 0.065(5) 0.056(5) 0.037(4) 0.012(4) 0.003(3) 0.026(4)
C133 0.106(7) 0.053(5) 0.042(5) 0.002(4) 0.011(4) 0.041(5)
C134 0.126(8) 0.048(5) 0.049(5) 0.011(4) 0.027(5) 0.053(5)
C135 0.070(6) 0.053(5) 0.048(5) 0.024(4) 0.023(4) 0.037(4)
C136 0.051(5) 0.050(4) 0.033(4) 0.015(3) 0.015(3) 0.016(4)
C211 0.029(4) 0.042(4) 0.023(3) 0.001(3) 0.005(2) 0.003(3)
C212 0.035(4) 0.036(4) 0.035(4) 0.002(3) 0.016(3) -0.004(3)
C213 0.057(5) 0.039(4) 0.051(5) -0.003(3) 0.020(4) -0.010(4)
C214 0.032(5) 0.061(5) 0.054(5) 0.008(4) 0.018(3) 0.002(4)
C215 0.045(5) 0.050(5) 0.055(5) 0.015(4) 0.016(3) 0.017(4)
C216 0.033(4) 0.038(4) 0.037(4) 0.009(3) 0.005(3) 0.008(3)
C221 0.034(4) 0.026(3) 0.024(3) 0.007(3) 0.011(3) 0.005(3)
C222 0.038(4) 0.040(4) 0.033(4) 0.009(3) 0.005(3) 0.000(3)
C223 0.057(5) 0.041(4) 0.043(4) 0.006(4) -0.003(3) -0.017(4)
C224 0.059(5) 0.036(4) 0.041(4) 0.004(3) 0.012(3) -0.013(4)
C225 0.068(6) 0.031(4) 0.037(4) 0.008(3) 0.017(3) 0.006(4)
C226 0.043(4) 0.034(4) 0.026(3) -0.003(3) 0.007(3) 0.002(3)
C231 0.026(4) 0.028(3) 0.032(3) 0.007(3) 0.001(3) 0.001(3)
C232 0.048(4) 0.033(4) 0.029(4) 0.008(3) 0.005(3) 0.008(3)
C233 0.067(6) 0.051(4) 0.031(4) 0.018(3) 0.012(3) 0.011(4)
C234 0.056(5) 0.036(4) 0.043(4) 0.017(3) -0.006(3) 0.001(4)
C235 0.038(4) 0.032(4) 0.043(4) 0.009(3) -0.004(3) 0.008(3)
C236 0.031(4) 0.025(3) 0.027(3) 0.000(3) -0.001(3) -0.001(3)
C311 0.035(4) 0.021(3) 0.049(4) 0.016(3) -0.001(3) 0.003(3)
C312 0.051(5) 0.037(4) 0.049(4) 0.009(3) -0.009(3) 0.011(4)
C313 0.075(7) 0.037(4) 0.071(6) 0.014(4) -0.034(5) 0.018(5)
C314 0.047(6) 0.036(5) 0.121(9) 0.022(5) -0.022(5) 0.005(4)
C315 0.039(5) 0.043(4) 0.102(7) 0.035(5) 0.011(4) 0.008(4)
C316 0.041(5) 0.037(4) 0.072(5) 0.022(4) 0.002(4) 0.011(4)
C321 0.036(4) 0.034(4) 0.033(4) 0.013(3) 0.007(3) -0.001(3)
C322 0.052(5) 0.029(4) 0.038(4) 0.016(3) 0.006(3) 0.004(3)
C323 0.052(5) 0.053(5) 0.029(4) 0.011(3) 0.003(3) 0.015(4)
C324 0.059(5) 0.063(5) 0.042(4) 0.028(4) 0.012(3) 0.000(4)
C325 0.070(6) 0.050(5) 0.058(5) 0.024(4) 0.017(4) -0.011(4)
C326 0.057(5) 0.035(4) 0.042(4) 0.012(3) 0.008(3) 0.000(4)
C331 0.045(4) 0.023(3) 0.030(3) 0.006(3) 0.006(3) 0.000(3)
C332 0.083(6) 0.033(4) 0.042(4) 0.002(3) -0.007(4) 0.014(4)
C333 0.097(7) 0.050(5) 0.048(5) 0.000(4) -0.016(4) -0.001(5)
C334 0.100(7) 0.035(4) 0.036(4) -0.004(3) 0.021(4) 0.003(4)
C335 0.078(6) 0.036(4) 0.061(5) 0.011(4) 0.019(4) 0.022(4)
C336 0.060(5) 0.030(4) 0.048(4) 0.011(3) 0.008(3) 0.017(3)
Os2 0.02391(15) 0.02491(14) 0.02582(14) 0.00679(10) 0.00587(10) 0.00441(11)
P4 0.0286(10) 0.0296(9) 0.0260(8) 0.0075(7) 0.0069(6) 0.0053(7)
P5 0.0332(10) 0.0251(8) 0.0278(9) 0.0071(7) 0.0061(7) 0.0048(7)
P6 0.0416(11) 0.0269(9) 0.0332(9) 0.0090(7) -0.0001(7) 0.0065(8)
C21 0.016(3) 0.035(3) 0.026(3) 0.004(3) 0.003(2) 0.000(3)
C22 0.030(4) 0.028(3) 0.031(3) 0.004(3) 0.005(3) 0.006(3)
C23 0.031(4) 0.025(3) 0.033(4) 0.001(3) -0.003(3) 0.012(3)
C24 0.037(4) 0.032(4) 0.018(3) 0.005(3) -0.004(2) 0.007(3)
C25 0.022(4) 0.052(4) 0.040(4) 0.009(3) 0.010(3) 0.000(3)
C26 0.038(4) 0.040(4) 0.034(4) 0.004(3) 0.009(3) -0.013(3)
C27 0.033(4) 0.027(3) 0.028(3) 0.013(3) 0.008(2) 0.008(3)
C28 0.039(4) 0.037(4) 0.034(4) 0.007(3) 0.004(3) -0.004(3)
C29 0.053(5) 0.031(4) 0.029(4) 0.010(3) -0.001(3) 0.002(3)
C30 0.039(4) 0.029(4) 0.036(4) 0.009(3) 0.001(3) 0.009(3)
C31 0.032(4) 0.033(3) 0.014(3) 0.006(3) -0.002(2) 0.011(3)
C32 0.020(4) 0.032(3) 0.036(4) 0.004(3) 0.009(3) 0.008(3)
C33 0.097(7) 0.046(5) 0.067(5) 0.035(4) 0.023(5) 0.012(5)
C34 0.030(4) 0.052(4) 0.054(4) 0.016(4) 0.013(3) 0.016(3)
C411 0.041(4) 0.047(4) 0.031(4) 0.012(3) 0.015(3) 0.015(3)
C412 0.053(5) 0.050(4) 0.034(4) 0.019(3) 0.014(3) 0.020(4)
C413 0.080(6) 0.048(5) 0.047(5) 0.011(4) 0.016(4) 0.039(5)
C414 0.055(6) 0.084(6) 0.049(5) 0.012(5) 0.015(4) 0.035(5)
C415 0.035(5) 0.086(6) 0.039(4) 0.019(4) 0.005(3) 0.015(4)
C416 0.043(5) 0.062(5) 0.034(4) 0.016(3) 0.018(3) 0.015(4)
C421 0.033(4) 0.031(3) 0.025(3) 0.006(3) 0.003(3) 0.001(3)
C422 0.046(5) 0.055(4) 0.039(4) 0.022(3) 0.011(3) 0.014(4)
C423 0.065(5) 0.048(4) 0.039(4) 0.018(4) 0.008(3) 0.023(4)
C424 0.064(6) 0.042(4) 0.033(4) 0.016(3) 0.007(3) 0.006(4)
C425 0.047(5) 0.047(4) 0.049(4) 0.027(4) 0.012(3) -0.005(4)
C426 0.040(4) 0.036(4) 0.044(4) 0.013(3) 0.009(3) 0.004(3)
C431 0.033(4) 0.030(3) 0.031(3) 0.008(3) 0.004(3) 0.003(3)
C432 0.051(5) 0.049(4) 0.035(4) 0.009(3) 0.004(3) -0.007(4)
C433 0.048(5) 0.051(5) 0.055(5) 0.025(4) 0.005(3) -0.001(4)
C434 0.036(4) 0.046(4) 0.044(4) 0.000(4) -0.001(3) 0.003(3)
C435 0.053(5) 0.044(4) 0.039(4) 0.004(4) 0.007(3) 0.007(4)
C436 0.046(5) 0.046(4) 0.033(4) 0.008(3) 0.003(3) 0.005(3)
C511 0.043(4) 0.027(3) 0.033(4) 0.014(3) -0.005(3) 0.005(3)
C512 0.059(5) 0.030(4) 0.032(4) 0.004(3) -0.005(3) 0.004(3)
C513 0.086(6) 0.039(4) 0.041(4) 0.015(4) -0.016(4) 0.001(4)
C514 0.094(7) 0.043(5) 0.051(5) 0.006(4) -0.009(4) 0.029(5)
C515 0.078(6) 0.055(5) 0.045(5) 0.003(4) 0.009(4) 0.038(5)
C516 0.045(4) 0.039(4) 0.032(4) 0.009(3) 0.004(3) 0.019(3)
C521 0.039(4) 0.028(3) 0.027(3) 0.006(3) 0.004(3) 0.008(3)
C522 0.039(4) 0.058(5) 0.036(4) 0.023(3) 0.003(3) 0.005(4)
C523 0.062(6) 0.080(6) 0.042(4) 0.039(4) 0.016(4) 0.022(5)
C524 0.064(6) 0.058(5) 0.053(5) 0.033(4) 0.029(4) 0.020(4)
C525 0.044(5) 0.044(4) 0.058(5) 0.016(4) 0.027(4) 0.004(4)
C526 0.040(4) 0.045(4) 0.031(4) 0.009(3) 0.009(3) 0.010(3)
C531 0.034(4) 0.036(4) 0.029(3) 0.012(3) 0.009(3) 0.004(3)
C532 0.038(4) 0.045(4) 0.041(4) 0.016(3) 0.003(3) 0.003(3)
C533 0.044(5) 0.052(5) 0.052(5) 0.015(4) 0.003(3) -0.016(4)
C534 0.028(4) 0.075(6) 0.041(4) 0.016(4) 0.001(3) 0.007(4)
C535 0.039(5) 0.055(5) 0.048(4) 0.023(4) 0.006(3) 0.015(4)
C536 0.039(4) 0.037(4) 0.035(4) 0.010(3) 0.006(3) 0.002(3)
C611 0.042(4) 0.025(3) 0.050(4) 0.020(3) -0.009(3) -0.004(3)
C612 0.042(5) 0.039(4) 0.068(5) 0.028(4) 0.003(4) -0.004(3)
C613 0.030(5) 0.089(7) 0.091(6) 0.046(5) 0.001(4) -0.005(4)
C614 0.044(6) 0.117(9) 0.110(9) 0.081(7) -0.025(6) -0.025(6)
C615 0.077(7) 0.065(6) 0.054(5) 0.028(5) -0.031(5) -0.033(5)
C616 0.059(6) 0.042(4) 0.048(4) 0.016(4) -0.011(4) -0.015(4)
C621 0.039(4) 0.032(4) 0.037(4) 0.013(3) 0.002(3) 0.008(3)
C622 0.054(5) 0.043(4) 0.044(4) 0.019(3) -0.005(3) 0.007(4)
C623 0.063(6) 0.050(5) 0.058(5) 0.017(4) -0.024(4) -0.003(4)
C624 0.085(7) 0.055(5) 0.037(4) 0.018(4) -0.018(4) 0.011(5)
C625 0.073(7) 0.078(6) 0.046(5) 0.026(4) 0.009(4) 0.014(5)
C626 0.046(5) 0.062(5) 0.037(4) 0.024(4) 0.002(3) 0.011(4)
C631 0.045(4) 0.028(4) 0.033(4) 0.009(3) 0.000(3) 0.011(3)
C632 0.078(6) 0.036(4) 0.045(4) 0.011(3) 0.006(4) 0.024(4)
C633 0.091(7) 0.041(4) 0.066(6) 0.018(4) 0.012(5) 0.034(4)
C634 0.075(6) 0.042(5) 0.053(5) -0.003(4) 0.015(4) 0.020(4)
C635 0.069(6) 0.038(4) 0.044(4) 0.009(3) 0.008(4) 0.009(4)
C636 0.058(5) 0.035(4) 0.038(4) 0.003(3) 0.002(3) 0.007(3)
C1S 0.112(8) 0.071(6) 0.071(6) 0.032(5) 0.010(5) -0.008(6)
Cl1B 0.113(2) 0.116(2) 0.0600(14) 0.0382(14) 0.0289(13) 0.0236(17)
Cl1A 0.201(3) 0.0699(16) 0.0675(16) 0.0201(13) -0.0025(17) 0.0574(19)
B1 0.034(7) 0.099(9) 0.101(10) -0.045(8) 0.036(6) -0.023(6)
F4 0.132(6) 0.151(6) 0.165(7) -0.049(5) -0.010(5) 0.042(5)
F3 0.286(10) 0.098(5) 0.119(6) 0.003(4) 0.134(6) -0.042(5)
F2 0.074(4) 0.075(4) 0.131(5) -0.013(3) 0.032(3) -0.015(3)
F1 0.067(3) 0.076(3) 0.085(4) -0.021(3) 0.019(3) 0.010(3)
B2 0.085(9) 0.068(7) 0.055(7) 0.023(6) 0.033(6) 0.011(6)
F5 0.146(5) 0.084(4) 0.070(3) 0.033(3) 0.008(3) -0.005(3)
F6 0.088(5) 0.110(5) 0.147(5) 0.048(4) 0.051(4) 0.017(4)
F7 0.166(7) 0.173(6) 0.142(6) 0.088(5) 0.088(5) 0.108(6)
F8 0.174(7) 0.135(6) 0.099(5) -0.014(4) -0.023(4) -0.068(5)

loop_
_atom_type_symbol
_atom_type_description
_atom_type_scat_dispersion_real
_atom_type_scat_dispersion_imag
_atom_type_scat_source
C C 0.0033 0.0016 'International Tables Vol C Tables 4.2.6.8 and 6.1.1.4'
H H 0.0000 0.0000 'International Tables Vol C Tables 4.2.6.8 and 6.1.1.4'
B B 0.0013 0.0007 'International Tables Vol C Tables 4.2.6.8 and 6.1.1.4'
F F 0.0171 0.0103 'International Tables Vol C Tables 4.2.6.8 and 6.1.1.4'
P P 0.1023 0.0942 'International Tables Vol C Tables 4.2.6.8 and 6.1.1.4'
Cl Cl 0.1484 0.1585 'International Tables Vol C Tables 4.2.6.8 and 6.1.1.4'
Os Os -1.2165 7.6030 'International Tables Vol C Tables 4.2.6.8 and 6.1.1.4'

loop_
_geom_angle_atom_site_label_1
_geom_angle_atom_site_label_2
_geom_angle_atom_site_label_3
_geom_angle
_geom_angle_site_symmetry_1
_geom_angle_site_symmetry_3
C11 Os1 C1 125.3(2) . .
C11 Os1 C7 81.4(2) . .
C1 Os1 C7 153.3(2) . .
C11 Os1 C4 159.2(2) . .
C1 Os1 C4 75.4(2) . .
C7 Os1 C4 77.8(2) . .
C11 Os1 C12 38.3(2) . .
C1 Os1 C12 87.1(2) . .
C7 Os1 C12 119.6(2) . .
C4 Os1 C12 162.0(2) . .
C11 Os1 P2 92.47(15) . .
C1 Os1 P2 88.98(14) . .
C7 Os1 P2 90.02(14) . .
C4 Os1 P2 85.84(15) . .
C12 Os1 P2 89.40(17) . .
C11 Os1 P1 92.74(16) . .
C1 Os1 P1 91.69(14) . .
C7 Os1 P1 86.31(14) . .
C4 Os1 P1 87.69(15) . .
C12 Os1 P1 97.48(17) . .
P2 Os1 P1 173.11(5) . .
C111 P1 C121 104.0(3) . .
C111 P1 C131 100.1(3) . .
C121 P1 C131 99.0(3) . .
C111 P1 Os1 113.1(2) . .
C121 P1 Os1 117.8(2) . .
C131 P1 Os1 120.16(19) . .
C211 P2 C221 104.2(3) . .
C211 P2 C231 100.5(3) . .
C221 P2 C231 99.8(3) . .
C211 P2 Os1 115.57(18) . .
C221 P2 Os1 114.26(19) . .
C231 P2 Os1 119.97(19) . .
C331 P3 C2 110.3(3) . .
C331 P3 C321 110.2(3) . .
C2 P3 C321 108.1(3) . .
C331 P3 C311 107.2(3) . .
C2 P3 C311 112.1(3) . .
C321 P3 C311 108.9(3) . .
C2 C1 Os1 117.9(4) . .
C1 C2 C3 115.2(5) . .
C1 C2 P3 124.9(5) . .
C3 C2 P3 119.9(4) . .
C4 C3 C2 112.2(5) . .
C3 C4 C5 124.8(5) . .
C3 C4 Os1 119.3(4) . .
C5 C4 Os1 115.9(4) . .
C6 C5 C4 114.2(6) . .
C5 C6 C7 117.7(5) . .
C8 C7 C6 115.1(5) . .
C8 C7 Os1 130.6(5) . .
C6 C7 Os1 114.3(4) . .
C9 C8 C7 126.1(5) . .
C8 C9 C10 122.2(6) . .
C8 C9 C13 120.6(6) . .
C10 C9 C13 117.2(6) . .
C11 C10 C9 121.0(6) . .
C10 C11 C12 143.2(6) . .
C10 C11 Os1 138.6(5) . .
C12 C11 Os1 78.2(4) . .
C11 C12 C14 124.5(6) . .
C11 C12 Os1 63.5(4) . .
C14 C12 Os1 126.2(5) . .
C116 C111 C112 115.8(6) . .
C116 C111 P1 119.6(5) . .
C112 C111 P1 124.6(5) . .
C113 C112 C111 121.3(7) . .
C112 C113 C114 122.2(8) . .
C115 C114 C113 117.9(8) . .
C116 C115 C114 120.5(7) . .
C115 C116 C111 122.4(7) . .
C126 C121 C122 116.8(6) . .
C126 C121 P1 121.1(5) . .
C122 C121 P1 122.1(5) . .
C123 C122 C121 121.7(7) . .
C124 C123 C122 120.3(7) . .
C125 C124 C123 118.9(7) . .
C124 C125 C126 121.4(7) . .
C125 C126 C121 120.8(6) . .
C136 C131 C132 118.6(6) . .
C136 C131 P1 120.3(5) . .
C132 C131 P1 120.7(5) . .
C133 C132 C131 120.2(7) . .
C132 C133 C134 120.7(7) . .
C135 C134 C133 119.4(6) . .
C134 C135 C136 120.6(7) . .
C131 C136 C135 120.3(6) . .
C212 C211 C216 116.8(6) . .
C212 C211 P2 119.1(5) . .
C216 C211 P2 124.1(5) . .
C213 C212 C211 123.0(6) . .
C214 C213 C212 119.2(7) . .
C215 C214 C213 120.1(7) . .
C214 C215 C216 120.3(6) . .
C211 C216 C215 120.5(7) . .
C226 C221 C222 117.9(6) . .
C226 C221 P2 119.9(5) . .
C222 C221 P2 122.2(5) . .
C223 C222 C221 120.7(6) . .
C224 C223 C222 120.1(7) . .
C225 C224 C223 119.9(6) . .
C224 C225 C226 119.8(7) . .
C221 C226 C225 121.5(6) . .
C236 C231 C232 117.6(5) . .
C236 C231 P2 121.2(5) . .
C232 C231 P2 120.8(4) . .
C233 C232 C231 120.8(6) . .
C234 C233 C232 119.9(6) . .
C233 C234 C235 120.0(6) . .
C234 C235 C236 120.1(6) . .
C235 C236 C231 121.7(6) . .
C312 C311 C316 119.7(6) . .
C312 C311 P3 121.5(5) . .
C316 C311 P3 118.8(5) . .
C313 C312 C311 119.8(8) . .
C314 C313 C312 119.6(8) . .
C313 C314 C315 120.9(8) . .
C314 C315 C316 121.1(8) . .
C315 C316 C311 118.8(7) . .
C326 C321 C322 119.7(6) . .
C326 C321 P3 122.6(5) . .
C322 C321 P3 117.7(5) . .
C323 C322 C321 120.7(6) . .
C322 C323 C324 119.0(6) . .
C325 C324 C323 120.4(7) . .
C324 C325 C326 120.2(7) . .
C321 C326 C325 120.0(6) . .
C336 C331 C332 119.0(6) . .
C336 C331 P3 120.9(5) . .
C332 C331 P3 120.1(5) . .
C333 C332 C331 120.4(7) . .
C334 C333 C332 120.2(7) . .
C335 C334 C333 120.0(6) . .
C334 C335 C336 120.7(6) . .
C335 C336 C331 119.7(6) . .
C31 Os2 C27 82.3(2) . .
C31 Os2 C21 127.0(2) . .
C27 Os2 C21 150.6(2) . .
C31 Os2 C24 158.8(3) . .
C27 Os2 C24 76.5(2) . .
C21 Os2 C24 74.2(2) . .
C31 Os2 C32 38.1(2) . .
C27 Os2 C32 119.8(2) . .
C21 Os2 C32 89.6(2) . .
C24 Os2 C32 162.5(2) . .
C31 Os2 P5 92.28(15) . .
C27 Os2 P5 90.79(16) . .
C21 Os2 P5 90.43(15) . .
C24 Os2 P5 88.44(15) . .
C32 Os2 P5 85.27(15) . .
C31 Os2 P4 88.03(15) . .
C27 Os2 P4 88.64(16) . .
C21 Os2 P4 89.88(15) . .
C24 Os2 P4 91.04(14) . .
C32 Os2 P4 95.35(15) . .
P5 Os2 P4 179.31(6) . .
C431 P4 C421 98.2(3) . .
C431 P4 C411 97.3(3) . .
C421 P4 C411 104.6(3) . .
C431 P4 Os2 123.7(2) . .
C421 P4 Os2 114.79(18) . .
C411 P4 Os2 115.0(2) . .
C511 P5 C521 101.7(3) . .
C511 P5 C531 103.3(3) . .
C521 P5 C531 102.0(3) . .
C511 P5 Os2 115.11(19) . .
C521 P5 Os2 117.30(19) . .
C531 P5 Os2 115.33(19) . .
C22 P6 C611 110.5(3) . .
C22 P6 C631 108.6(3) . .
C611 P6 C631 108.6(3) . .
C22 P6 C621 111.1(3) . .
C611 P6 C621 110.1(3) . .
C631 P6 C621 107.7(3) . .
C22 C21 Os2 119.1(4) . .
C21 C22 C23 114.4(6) . .
C21 C22 P6 124.1(5) . .
C23 C22 P6 121.3(4) . .
C24 C23 C22 113.4(5) . .
C23 C24 C25 125.7(6) . .
C23 C24 Os2 118.9(5) . .
C25 C24 Os2 115.3(4) . .
C26 C25 C24 115.5(6) . .
C25 C26 C27 115.4(6) . .
C28 C27 C26 112.9(6) . .
C28 C27 Os2 130.3(4) . .
C26 C27 Os2 116.8(4) . .
C29 C28 C27 124.9(6) . .
C28 C29 C30 123.7(6) . .
C28 C29 C33 118.7(7) . .
C30 C29 C33 117.6(6) . .
C31 C30 C29 121.8(6) . .
C30 C31 C32 145.2(6) . .
C30 C31 Os2 136.2(5) . .
C32 C31 Os2 78.5(4) . .
C31 C32 C34 126.2(6) . .
C31 C32 Os2 63.4(3) . .
C34 C32 Os2 124.0(4) . .
C416 C411 C412 118.2(6) . .
C416 C411 P4 120.7(5) . .
C412 C411 P4 121.1(5) . .
C413 C412 C411 120.5(7) . .
C414 C413 C412 119.8(7) . .
C415 C414 C413 121.6(7) . .
C414 C415 C416 120.2(7) . .
C411 C416 C415 119.8(7) . .
C422 C421 C426 116.6(6) . .
C422 C421 P4 118.6(5) . .
C426 C421 P4 124.7(5) . .
C421 C422 C423 121.7(7) . .
C424 C423 C422 120.3(6) . .
C425 C424 C423 118.4(6) . .
C424 C425 C426 121.1(7) . .
C425 C426 C421 121.9(6) . .
C432 C431 C436 117.4(6) . .
C432 C431 P4 122.8(5) . .
C436 C431 P4 118.9(5) . .
C431 C432 C433 120.0(6) . .
C434 C433 C432 121.0(7) . .
C435 C434 C433 119.3(7) . .
C434 C435 C436 120.5(7) . .
C435 C436 C431 121.7(7) . .
C512 C511 C516 117.7(6) . .
C512 C511 P5 119.4(5) . .
C516 C511 P5 122.9(5) . .
C513 C512 C511 121.8(7) . .
C514 C513 C512 120.0(8) . .
C515 C514 C513 119.4(7) . .
C514 C515 C516 121.0(7) . .
C515 C516 C511 120.1(7) . .
C526 C521 C522 117.3(6) . .
C526 C521 P5 121.7(5) . .
C522 C521 P5 120.6(5) . .
C523 C522 C521 120.7(7) . .
C522 C523 C524 121.3(7) . .
C525 C524 C523 118.4(7) . .
C526 C525 C524 121.1(7) . .
C525 C526 C521 121.1(6) . .
C536 C531 C532 118.4(6) . .
C536 C531 P5 117.9(5) . .
C532 C531 P5 123.7(5) . .
C533 C532 C531 120.2(6) . .
C534 C533 C532 121.2(7) . .
C533 C534 C535 118.8(6) . .
C536 C535 C534 120.2(6) . .
C535 C536 C531 121.1(6) . .
C616 C611 C612 118.4(7) . .
C616 C611 P6 121.6(6) . .
C612 C611 P6 120.0(5) . .
C613 C612 C611 120.2(7) . .
C612 C613 C614 120.5(8) . .
C615 C614 C613 120.0(9) . .
C614 C615 C616 120.9(8) . .
C615 C616 C611 120.0(7) . .
C622 C621 C626 118.6(6) . .
C622 C621 P6 118.7(5) . .
C626 C621 P6 122.7(5) . .
C621 C622 C623 120.5(7) . .
C624 C623 C622 119.0(7) . .
C625 C624 C623 121.0(7) . .
C624 C625 C626 120.7(8) . .
C625 C626 C621 120.1(7) . .
C636 C631 C632 119.2(6) . .
C636 C631 P6 119.9(5) . .
C632 C631 P6 120.9(5) . .
C631 C632 C633 118.9(7) . .
C634 C633 C632 120.9(7) . .
C633 C634 C635 120.7(7) . .
C634 C635 C636 119.9(7) . .
C635 C636 C631 120.4(7) . .
Cl1A C1S Cl1B 112.6(5) . .
F3 B1 F1 124.5(13) . .
F3 B1 F2 114.5(9) . .
F1 B1 F2 112.5(8) . .
F3 B1 F4 100.3(9) . .
F1 B1 F4 100.7(10) . .
F2 B1 F4 98.0(11) . .
F8 B2 F6 110.4(8) . .
F8 B2 F7 112.4(10) . .
F6 B2 F7 105.6(9) . .
F8 B2 F5 111.2(9) . .
F6 B2 F5 108.0(9) . .
F7 B2 F5 109.0(7) . .

loop_
_geom_bond_atom_site_label_1
_geom_bond_atom_site_label_2
_geom_bond_distance
_geom_bond_site_symmetry_2
Os1 C11 2.015(6) .
Os1 C1 2.069(6) .
Os1 C7 2.074(5) .
Os1 C4 2.095(6) .
Os1 C12 2.203(7) .
Os1 P2 2.4093(16) .
Os1 P1 2.4255(17) .
P1 C111 1.830(6) .
P1 C121 1.833(6) .
P1 C131 1.851(6) .
P2 C211 1.832(6) .
P2 C221 1.840(6) .
P2 C231 1.836(6) .
P3 C331 1.793(6) .
P3 C2 1.794(6) .
P3 C321 1.794(6) .
P3 C311 1.797(6) .
C1 C2 1.384(8) .
C2 C3 1.442(8) .
C3 C4 1.370(7) .
C4 C5 1.431(7) .
C5 C6 1.360(8) .
C6 C7 1.444(8) .
C7 C8 1.434(7) .
C8 C9 1.354(8) .
C9 C10 1.431(8) .
C9 C13 1.499(8) .
C10 C11 1.362(8) .
C11 C12 1.394(8) .
C12 C14 1.498(8) .
C111 C116 1.395(9) .
C111 C112 1.397(9) .
C112 C113 1.353(10) .
C113 C114 1.375(11) .
C114 C115 1.371(10) .
C115 C116 1.366(9) .
C121 C126 1.397(9) .
C121 C122 1.397(8) .
C122 C123 1.385(9) .
C123 C124 1.381(10) .
C124 C125 1.362(10) .
C125 C126 1.389(9) .
C131 C136 1.377(8) .
C131 C132 1.403(8) .
C132 C133 1.374(9) .
C133 C134 1.379(10) .
C134 C135 1.368(9) .
C135 C136 1.392(8) .
C211 C212 1.384(8) .
C211 C216 1.388(8) .
C212 C213 1.373(8) .
C213 C214 1.369(9) .
C214 C215 1.368(9) .
C215 C216 1.400(8) .
C221 C226 1.377(8) .
C221 C222 1.395(8) .
C222 C223 1.382(8) .
C223 C224 1.384(9) .
C224 C225 1.361(9) .
C225 C226 1.392(8) .
C231 C236 1.384(8) .
C231 C232 1.404(8) .
C232 C233 1.393(8) .
C233 C234 1.371(9) .
C234 C235 1.383(9) .
C235 C236 1.377(8) .
C311 C312 1.390(8) .
C311 C316 1.401(9) .
C312 C313 1.385(10) .
C313 C314 1.366(11) .
C314 C315 1.364(11) .
C315 C316 1.371(9) .
C321 C326 1.376(9) .
C321 C322 1.389(8) .
C322 C323 1.383(8) .
C323 C324 1.384(9) .
C324 C325 1.380(9) .
C325 C326 1.381(9) .
C331 C336 1.389(8) .
C331 C332 1.392(8) .
C332 C333 1.382(8) .
C333 C334 1.373(10) .
C334 C335 1.370(10) .
C335 C336 1.389(8) .
Os2 C31 2.025(6) .
Os2 C27 2.045(6) .
Os2 C21 2.076(6) .
Os2 C24 2.120(6) .
Os2 C32 2.220(5) .
Os2 P5 2.4061(17) .
Os2 P4 2.4230(17) .
P4 C431 1.832(6) .
P4 C421 1.843(6) .
P4 C411 1.849(6) .
P5 C511 1.823(6) .
P5 C521 1.826(6) .
P5 C531 1.831(6) .
P6 C22 1.789(6) .
P6 C611 1.791(7) .
P6 C631 1.797(6) .
P6 C621 1.801(6) .
C21 C22 1.369(8) .
C22 C23 1.429(8) .
C23 C24 1.348(8) .
C24 C25 1.426(8) .
C25 C26 1.343(9) .
C26 C27 1.453(8) .
C27 C28 1.435(8) .
C28 C29 1.348(8) .
C29 C30 1.397(9) .
C29 C33 1.510(9) .
C30 C31 1.356(8) .
C31 C32 1.399(8) .
C32 C34 1.506(8) .
C411 C416 1.398(9) .
C411 C412 1.413(9) .
C412 C413 1.385(8) .
C413 C414 1.364(10) .
C414 C415 1.356(10) .
C415 C416 1.402(9) .
C421 C422 1.384(8) .
C421 C426 1.388(8) .
C422 C423 1.395(9) .
C423 C424 1.381(9) .
C424 C425 1.368(9) .
C425 C426 1.377(9) .
C431 C432 1.382(9) .
C431 C436 1.395(8) .
C432 C433 1.398(9) .
C433 C434 1.369(9) .
C434 C435 1.354(9) .
C435 C436 1.373(9) .
C511 C512 1.389(9) .
C511 C516 1.400(8) .
C512 C513 1.390(8) .
C513 C514 1.379(10) .
C514 C515 1.377(11) .
C515 C516 1.398(9) .
C521 C526 1.389(8) .
C521 C522 1.408(8) .
C522 C523 1.368(9) .
C523 C524 1.381(10) .
C524 C525 1.378(9) .
C525 C526 1.375(9) .
C531 C536 1.388(8) .
C531 C532 1.385(8) .
C532 C533 1.384(9) .
C533 C534 1.370(9) .
C534 C535 1.388(9) .
C535 C536 1.375(8) .
C611 C616 1.397(8) .
C611 C612 1.397(9) .
C612 C613 1.370(9) .
C613 C614 1.374(11) .
C614 C615 1.358(12) .
C615 C616 1.373(10) .
C621 C622 1.382(9) .
C621 C626 1.390(9) .
C622 C623 1.401(9) .
C623 C624 1.378(11) .
C624 C625 1.338(10) .
C625 C626 1.390(9) .
C631 C636 1.394(9) .
C631 C632 1.388(8) .
C632 C633 1.404(9) .
C633 C634 1.358(10) .
C634 C635 1.364(9) .
C635 C636 1.387(8) .
C1S Cl1A 1.695(8) .
C1S Cl1B 1.725(8) .
B1 F3 1.192(13) .
B1 F1 1.314(10) .
B1 F2 1.368(11) .
B1 F4 1.543(16) .
B2 F8 1.303(11) .
B2 F6 1.360(11) .
B2 F7 1.365(11) .
B2 F5 1.370(10) .
